data_7005726
loop_
_publ_author_name
'D\'iez, Alvaro'
'Forni\'es, Juan'
'G\'omez, Julio'
'Lalinde, Elena'
'Mart\'in, Antonio'
'Moreno, M. Teresa'
'S\'anchez, Sergio'

_publ_section_title
;
 One-dimensional phosphinite platinum chains based on hydrogen bonding
 interactions and phosphinite tetranuclear platinum(II)-thallium(I)
 complexes.
;
_journal_issue 33
_journal_name_full 'Dalton transactions (Cambridge, England : 2003)'
_journal_page_first 3653
_journal_page_last 3660
_journal_paper_doi 10.1039/b704852a
_journal_year 2007
_chemical_formula_sum 'C86 H80 Cl6 O6 P6 Pt2 Tl2'
_chemical_formula_weight 2406.94
_chemical_name_systematic
;
?
;
_space_group_IT_number 2
_symmetry_cell_setting triclinic
_symmetry_space_group_name_Hall '-P 1'
_symmetry_space_group_name_H-M 'P -1'
_atom_sites_solution_hydrogens geom
_atom_sites_solution_primary direct
_atom_sites_solution_secondary difmap
_audit_creation_method SHELXL-97
_cell_angle_alpha 97.277(17)
_cell_angle_beta 108.073(17)
_cell_angle_gamma 112.454(16)
_cell_formula_units_Z 1
_cell_length_a 12.126(2)
_cell_length_b 12.9612(18)
_cell_length_c 15.926(2)
_cell_measurement_reflns_used 25
_cell_measurement_temperature 150(2)
_cell_measurement_theta_max 18.0
_cell_measurement_theta_min 11.4
_cell_volume 2111.8(7)
_computing_structure_refinement 'SHELXL-97 (Sheldrick, 1997)'
_computing_structure_solution 'SHELXS-97 (Sheldrick, 1990)'
_diffrn_ambient_temperature 150(2)
_diffrn_measured_fraction_theta_full 0.999
_diffrn_measured_fraction_theta_max 0.999
_diffrn_radiation_monochromator graphite
_diffrn_radiation_source 'fine-focus sealed tube'
_diffrn_radiation_type MoK\a
_diffrn_radiation_wavelength 0.71073
_diffrn_reflns_av_R_equivalents 0.0207
_diffrn_reflns_av_sigmaI/netI 0.0289
_diffrn_reflns_limit_h_max 14
_diffrn_reflns_limit_h_min 0
_diffrn_reflns_limit_k_max 14
_diffrn_reflns_limit_k_min -15
_diffrn_reflns_limit_l_max 17
_diffrn_reflns_limit_l_min -18
_diffrn_reflns_number 7759
_diffrn_reflns_theta_full 24.93
_diffrn_reflns_theta_max 24.93
_diffrn_reflns_theta_min 2.26
_exptl_absorpt_coefficient_mu 7.461
_exptl_absorpt_correction_T_max 0.2570
_exptl_absorpt_correction_T_min 0.1181
_exptl_absorpt_correction_type psi-scan
_exptl_crystal_density_diffrn 1.893
_exptl_crystal_density_method 'not measured'
_exptl_crystal_F_000 1154
_exptl_crystal_size_max 0.50
_exptl_crystal_size_mid 0.35
_exptl_crystal_size_min 0.25
_refine_diff_density_max 1.987
_refine_diff_density_min -1.567
_refine_diff_density_rms 0.124
_refine_ls_extinction_method none
_refine_ls_goodness_of_fit_ref 1.054
_refine_ls_hydrogen_treatment mixed
_refine_ls_matrix_type full
_refine_ls_number_parameters 490
_refine_ls_number_reflns 7377
_refine_ls_number_restraints 0
_refine_ls_restrained_S_all 1.054
_refine_ls_R_factor_all 0.0379
_refine_ls_R_factor_gt 0.0279
_refine_ls_shift/su_max 0.000
_refine_ls_shift/su_mean 0.000
_refine_ls_structure_factor_coef Fsqd
_refine_ls_weighting_details 'calc w=1/[\s^2^(Fo^2^)+(0.0276P)^2^+6.3688P] where P=(Fo^2^+2Fc^2^)/3'
_refine_ls_weighting_scheme calc
_refine_ls_wR_factor_gt 0.0604
_refine_ls_wR_factor_ref 0.0637
_reflns_number_gt 6470
_reflns_number_total 7377
_reflns_threshold_expression >2sigma(I)
_cod_data_source_file b704852a.txt
_cod_data_source_block complex3.2CHCl3
_cod_original_cell_volume 2111.7(6)
_cod_original_sg_symbol_H-M P-1
_cod_database_code 7005726

loop_
_symmetry_equiv_pos_as_xyz
'x, y, z'
'-x, -y, -z'

loop_
_atom_site_label
_atom_site_type_symbol
_atom_site_fract_x
_atom_site_fract_y
_atom_site_fract_z
_atom_site_U_iso_or_equiv
_atom_site_adp_type
_atom_site_occupancy
_atom_site_symmetry_multiplicity
_atom_site_calc_flag
_atom_site_refinement_flags
_atom_site_disorder_assembly
_atom_site_disorder_group
Pt Pt -0.157727(18) -0.154494(16) -0.249992(13) 0.01387(6) Uani 1 1 d . . .
Tl Tl 0.09272(2) -0.03523(2) -0.070974(15) 0.02784(7) Uani 1 1 d . . .
P1 P -0.16395(12) 0.00960(11) -0.17479(9) 0.0143(3) Uani 1 1 d . . .
P2 P -0.08668(13) -0.08371(11) -0.35800(9) 0.0170(3) Uani 1 1 d . . .
P3 P -0.14744(13) -0.32780(11) -0.29224(10) 0.0183(3) Uani 1 1 d . . .
O1 O -0.0638(3) 0.0513(3) -0.0743(2) 0.0185(8) Uani 1 1 d . . .
O2 O -0.0523(4) -0.1652(3) -0.4167(3) 0.0242(8) Uani 1 1 d . . .
O3 O -0.1184(4) -0.3492(3) -0.3787(3) 0.0247(9) Uani 1 1 d . . .
C1 C -0.2333(5) -0.2260(4) -0.1627(4) 0.0197(11) Uani 1 1 d . . .
C2 C -0.2946(5) -0.2756(5) -0.1219(4) 0.0201(11) Uani 1 1 d . . .
C3 C -0.3835(5) -0.3451(5) -0.0822(4) 0.0241(12) Uani 1 1 d . . .
C4 C -0.3962(9) -0.2627(7) -0.0128(6) 0.069(3) Uani 1 1 d . . .
H4A H -0.3122 -0.2173 0.0389 0.103 Uiso 1 1 calc R . .
H4B H -0.4606 -0.3078 0.0098 0.103 Uiso 1 1 calc R . .
H4C H -0.4239 -0.2100 -0.0425 0.103 Uiso 1 1 calc R . .
C5 C -0.5157(6) -0.4183(5) -0.1600(4) 0.0332(14) Uani 1 1 d . . .
H5A H -0.5494 -0.3671 -0.1868 0.050 Uiso 1 1 calc R . .
H5B H -0.5755 -0.4674 -0.1358 0.050 Uiso 1 1 calc R . .
H5C H -0.5075 -0.4675 -0.2073 0.050 Uiso 1 1 calc R . .
C6 C -0.3355(6) -0.4272(7) -0.0404(6) 0.060(3) Uani 1 1 d . . .
H6A H -0.2549 -0.3820 0.0141 0.090 Uiso 1 1 calc R . .
H6B H -0.3196 -0.4720 -0.0858 0.090 Uiso 1 1 calc R . .
H6C H -0.4013 -0.4805 -0.0228 0.090 Uiso 1 1 calc R . .
C7 C -0.3237(5) -0.0214(4) -0.1733(4) 0.0175(11) Uani 1 1 d . . .
C8 C -0.3313(5) 0.0557(5) -0.1082(4) 0.0234(12) Uani 1 1 d . . .
H8 H -0.2551 0.1233 -0.0681 0.028 Uiso 1 1 calc R . .
C9 C -0.4480(6) 0.0348(5) -0.1014(4) 0.0307(14) Uani 1 1 d . . .
H9 H -0.4517 0.0863 -0.0555 0.037 Uiso 1 1 calc R . .
C10 C -0.5600(6) -0.0616(5) -0.1616(4) 0.0308(14) Uani 1 1 d . . .
H10 H -0.6406 -0.0760 -0.1571 0.037 Uiso 1 1 calc R . .
C11 C -0.5544(5) -0.1365(5) -0.2279(4) 0.0288(13) Uani 1 1 d . . .
H11 H -0.6317 -0.2011 -0.2706 0.035 Uiso 1 1 calc R . .
C12 C -0.4361(5) -0.1179(4) -0.2323(4) 0.0208(11) Uani 1 1 d . . .
H12 H -0.4323 -0.1718 -0.2763 0.025 Uiso 1 1 calc R . .
C13 C -0.1296(5) 0.1417(4) -0.2124(4) 0.0180(11) Uani 1 1 d . . .
C14 C -0.2136(5) 0.1473(5) -0.2921(4) 0.0212(12) Uani 1 1 d . . .
H14 H -0.2935 0.0810 -0.3284 0.025 Uiso 1 1 calc R . .
C15 C -0.1817(6) 0.2483(5) -0.3188(4) 0.0285(13) Uani 1 1 d . . .
H15 H -0.2394 0.2514 -0.3735 0.034 Uiso 1 1 calc R . .
C16 C -0.0660(6) 0.3448(5) -0.2659(4) 0.0321(14) Uani 1 1 d . . .
H16 H -0.0434 0.4138 -0.2851 0.039 Uiso 1 1 calc R . .
C17 C 0.0172(6) 0.3421(5) -0.1854(4) 0.0310(14) Uani 1 1 d . . .
H17 H 0.0956 0.4095 -0.1484 0.037 Uiso 1 1 calc R . .
C18 C -0.0142(5) 0.2399(5) -0.1585(4) 0.0254(13) Uani 1 1 d . . .
H18 H 0.0432 0.2374 -0.1033 0.031 Uiso 1 1 calc R . .
C19 C 0.0649(5) 0.0501(4) -0.3086(4) 0.0189(11) Uani 1 1 d . . .
C20 C 0.1750(5) 0.0390(5) -0.2613(4) 0.0246(12) Uani 1 1 d . . .
H20 H 0.1675 -0.0353 -0.2556 0.030 Uiso 1 1 calc R . .
C21 C 0.2956(6) 0.1342(5) -0.2224(4) 0.0290(13) Uani 1 1 d . . .
H21 H 0.3704 0.1254 -0.1904 0.035 Uiso 1 1 calc R . .
C22 C 0.3067(6) 0.2418(5) -0.2301(4) 0.0309(14) Uani 1 1 d . . .
H22 H 0.3893 0.3076 -0.2035 0.037 Uiso 1 1 calc R . .
C23 C 0.1978(6) 0.2543(5) -0.2765(4) 0.0336(14) Uani 1 1 d . . .
H23 H 0.2059 0.3289 -0.2816 0.040 Uiso 1 1 calc R . .
C24 C 0.0770(6) 0.1593(5) -0.3158(4) 0.0275(13) Uani 1 1 d . . .
H24 H 0.0025 0.1686 -0.3477 0.033 Uiso 1 1 calc R . .
C25 C -0.2046(5) -0.0556(4) -0.4418(4) 0.0205(11) Uani 1 1 d . . .
C26 C -0.1718(6) 0.0069(5) -0.5027(4) 0.0247(12) Uani 1 1 d . . .
H26 H -0.0857 0.0373 -0.5001 0.030 Uiso 1 1 calc R . .
C27 C -0.2653(6) 0.0244(5) -0.5669(4) 0.0296(13) Uani 1 1 d . . .
H27 H -0.2423 0.0700 -0.6065 0.036 Uiso 1 1 calc R . .
C28 C -0.3917(6) -0.0243(5) -0.5737(4) 0.0295(13) Uani 1 1 d . . .
H28 H -0.4553 -0.0124 -0.6184 0.035 Uiso 1 1 calc R . .
C29 C -0.4267(6) -0.0895(5) -0.5166(4) 0.0285(13) Uani 1 1 d . . .
H29 H -0.5143 -0.1238 -0.5224 0.034 Uiso 1 1 calc R . .
C30 C -0.3333(5) -0.1052(4) -0.4502(4) 0.0217(12) Uani 1 1 d . . .
H30 H -0.3571 -0.1500 -0.4103 0.026 Uiso 1 1 calc R . .
C31 C -0.0204(5) -0.3354(4) -0.1994(4) 0.0199(11) Uani 1 1 d . . .
C32 C 0.0902(5) -0.3290(5) -0.2142(4) 0.0263(13) Uani 1 1 d . . .
H32 H 0.0955 -0.3230 -0.2718 0.032 Uiso 1 1 calc R . .
C33 C 0.1913(6) -0.3316(5) -0.1453(5) 0.0327(15) Uani 1 1 d . . .
H33 H 0.2663 -0.3259 -0.1555 0.039 Uiso 1 1 calc R . .
C34 C 0.1841(6) -0.3423(5) -0.0621(4) 0.0342(15) Uani 1 1 d . . .
H34 H 0.2532 -0.3455 -0.0156 0.041 Uiso 1 1 calc R . .
C35 C 0.0751(6) -0.3485(5) -0.0461(4) 0.0318(14) Uani 1 1 d . . .
H35 H 0.0699 -0.3554 0.0114 0.038 Uiso 1 1 calc R . .
C36 C -0.0244(6) -0.3447(5) -0.1143(4) 0.0285(13) Uani 1 1 d . . .
H36 H -0.0981 -0.3484 -0.1030 0.034 Uiso 1 1 calc R . .
C37 C -0.2965(5) -0.4527(4) -0.3118(4) 0.0188(11) Uani 1 1 d . . .
C38 C -0.4110(5) -0.4580(5) -0.3705(4) 0.0246(12) Uani 1 1 d . . .
H38 H -0.4093 -0.3931 -0.3930 0.030 Uiso 1 1 calc R . .
C39 C -0.5284(6) -0.5562(5) -0.3975(4) 0.0278(13) Uani 1 1 d . . .
H39 H -0.6060 -0.5589 -0.4387 0.033 Uiso 1 1 calc R . .
C40 C -0.5310(6) -0.6499(5) -0.3638(4) 0.0285(13) Uani 1 1 d . . .
H40 H -0.6109 -0.7172 -0.3815 0.034 Uiso 1 1 calc R . .
C41 C -0.4176(6) -0.6459(5) -0.3044(4) 0.0292(13) Uani 1 1 d . . .
H41 H -0.4201 -0.7108 -0.2817 0.035 Uiso 1 1 calc R . .
C42 C -0.3007(6) -0.5484(5) -0.2779(4) 0.0249(12) Uani 1 1 d . . .
H42 H -0.2233 -0.5461 -0.2368 0.030 Uiso 1 1 calc R . .
C43 C -0.2008(5) 0.4244(5) 0.4698(4) 0.0229(12) Uani 1 1 d . . .
H43 H -0.1506 0.4945 0.5243 0.027 Uiso 1 1 calc R . .
Cl1 Cl -0.21989(16) 0.47030(14) 0.36894(11) 0.0386(4) Uani 1 1 d . . .
Cl2 Cl -0.11387(15) 0.34208(13) 0.47523(12) 0.0373(4) Uani 1 1 d . . .
Cl3 Cl -0.35278(14) 0.34257(13) 0.47233(11) 0.0332(3) Uani 1 1 d . . .

loop_
_atom_site_aniso_label
_atom_site_aniso_U_11
_atom_site_aniso_U_22
_atom_site_aniso_U_33
_atom_site_aniso_U_23
_atom_site_aniso_U_13
_atom_site_aniso_U_12
Pt 0.01906(11) 0.01111(10) 0.01705(11) 0.00719(7) 0.01218(8) 0.00723(8)
Tl 0.02681(12) 0.04793(15) 0.01989(12) 0.01335(10) 0.01321(10) 0.02328(11)
P1 0.0178(6) 0.0124(6) 0.0145(6) 0.0044(5) 0.0078(5) 0.0071(5)
P2 0.0251(7) 0.0134(6) 0.0202(7) 0.0082(5) 0.0161(6) 0.0093(6)
P3 0.0248(7) 0.0123(6) 0.0239(7) 0.0074(5) 0.0154(6) 0.0088(6)
O1 0.0191(18) 0.0194(19) 0.0156(18) 0.0051(15) 0.0055(15) 0.0080(15)
O2 0.037(2) 0.022(2) 0.026(2) 0.0091(16) 0.0238(18) 0.0159(18)
O3 0.039(2) 0.0165(19) 0.030(2) 0.0073(16) 0.0241(19) 0.0138(17)
C1 0.026(3) 0.018(3) 0.023(3) 0.012(2) 0.013(2) 0.013(2)
C2 0.025(3) 0.021(3) 0.016(3) 0.010(2) 0.009(2) 0.009(2)
C3 0.024(3) 0.023(3) 0.023(3) 0.008(2) 0.015(2) 0.003(2)
C4 0.085(6) 0.044(5) 0.057(5) -0.007(4) 0.061(5) -0.010(4)
C5 0.032(3) 0.034(3) 0.029(3) 0.012(3) 0.014(3) 0.007(3)
C6 0.027(4) 0.079(6) 0.076(6) 0.067(5) 0.017(4) 0.013(4)
C7 0.021(3) 0.017(3) 0.018(3) 0.007(2) 0.008(2) 0.010(2)
C8 0.024(3) 0.019(3) 0.029(3) 0.006(2) 0.010(2) 0.012(2)
C9 0.039(3) 0.029(3) 0.037(4) 0.007(3) 0.022(3) 0.023(3)
C10 0.026(3) 0.035(3) 0.043(4) 0.018(3) 0.020(3) 0.018(3)
C11 0.017(3) 0.023(3) 0.037(3) 0.008(3) 0.006(3) 0.004(2)
C12 0.026(3) 0.018(3) 0.022(3) 0.005(2) 0.012(2) 0.011(2)
C13 0.022(3) 0.012(2) 0.023(3) 0.004(2) 0.012(2) 0.008(2)
C14 0.022(3) 0.019(3) 0.021(3) 0.003(2) 0.007(2) 0.009(2)
C15 0.036(3) 0.026(3) 0.031(3) 0.012(3) 0.013(3) 0.019(3)
C16 0.042(4) 0.019(3) 0.044(4) 0.015(3) 0.023(3) 0.017(3)
C17 0.032(3) 0.017(3) 0.036(4) 0.005(3) 0.013(3) 0.005(3)
C18 0.022(3) 0.018(3) 0.027(3) 0.002(2) 0.007(2) 0.004(2)
C19 0.028(3) 0.016(3) 0.022(3) 0.010(2) 0.020(2) 0.010(2)
C20 0.033(3) 0.022(3) 0.023(3) 0.011(2) 0.015(3) 0.012(3)
C21 0.032(3) 0.034(3) 0.021(3) 0.007(3) 0.012(3) 0.013(3)
C22 0.031(3) 0.028(3) 0.025(3) 0.008(3) 0.014(3) 0.003(3)
C23 0.037(4) 0.024(3) 0.042(4) 0.015(3) 0.020(3) 0.011(3)
C24 0.030(3) 0.020(3) 0.039(4) 0.012(3) 0.020(3) 0.012(3)
C25 0.031(3) 0.016(3) 0.018(3) 0.007(2) 0.014(2) 0.011(2)
C26 0.036(3) 0.025(3) 0.027(3) 0.014(2) 0.022(3) 0.018(3)
C27 0.049(4) 0.026(3) 0.025(3) 0.013(3) 0.021(3) 0.020(3)
C28 0.040(4) 0.026(3) 0.023(3) 0.005(3) 0.010(3) 0.019(3)
C29 0.028(3) 0.025(3) 0.026(3) 0.002(2) 0.008(3) 0.009(3)
C30 0.028(3) 0.018(3) 0.019(3) 0.006(2) 0.011(2) 0.008(2)
C31 0.025(3) 0.009(2) 0.028(3) 0.007(2) 0.012(2) 0.008(2)
C32 0.023(3) 0.018(3) 0.039(3) 0.009(3) 0.017(3) 0.007(2)
C33 0.022(3) 0.024(3) 0.053(4) 0.006(3) 0.018(3) 0.011(3)
C34 0.028(3) 0.021(3) 0.036(4) -0.003(3) -0.005(3) 0.011(3)
C35 0.042(4) 0.023(3) 0.030(3) 0.006(3) 0.012(3) 0.016(3)
C36 0.031(3) 0.030(3) 0.031(3) 0.010(3) 0.015(3) 0.017(3)
C37 0.026(3) 0.011(2) 0.023(3) 0.005(2) 0.015(2) 0.008(2)
C38 0.025(3) 0.024(3) 0.033(3) 0.012(3) 0.018(3) 0.013(2)
C39 0.026(3) 0.028(3) 0.027(3) -0.001(3) 0.013(3) 0.010(3)
C40 0.030(3) 0.022(3) 0.034(3) 0.003(3) 0.024(3) 0.004(2)
C41 0.040(4) 0.017(3) 0.031(3) 0.008(2) 0.021(3) 0.008(3)
C42 0.034(3) 0.018(3) 0.028(3) 0.010(2) 0.014(3) 0.013(3)
C43 0.024(3) 0.025(3) 0.019(3) 0.008(2) 0.010(2) 0.010(2)
Cl1 0.0448(9) 0.0428(9) 0.0299(8) 0.0193(7) 0.0152(7) 0.0179(8)
Cl2 0.0338(8) 0.0318(8) 0.0531(10) 0.0148(7) 0.0184(7) 0.0193(7)
Cl3 0.0281(7) 0.0337(8) 0.0412(9) 0.0155(7) 0.0186(7) 0.0115(6)

loop_
_atom_type_symbol
_atom_type_description
_atom_type_scat_dispersion_real
_atom_type_scat_dispersion_imag
_atom_type_scat_source
C C 0.0033 0.0016 'International Tables Vol C Tables 4.2.6.8 and 6.1.1.4'
H H 0.0000 0.0000 'International Tables Vol C Tables 4.2.6.8 and 6.1.1.4'
O O 0.0106 0.0060 'International Tables Vol C Tables 4.2.6.8 and 6.1.1.4'
P P 0.1023 0.0942 'International Tables Vol C Tables 4.2.6.8 and 6.1.1.4'
Pt Pt -1.7033 8.3905 'International Tables Vol C Tables 4.2.6.8 and 6.1.1.4'
Tl Tl -2.8358 9.6688 'International Tables Vol C Tables 4.2.6.8 and 6.1.1.4'
Cl Cl 0.1484 0.1585 'International Tables Vol C Tables 4.2.6.8 and 6.1.1.4'

loop_
_geom_angle_atom_site_label_1
_geom_angle_atom_site_label_2
_geom_angle_atom_site_label_3
_geom_angle
_geom_angle_site_symmetry_1
_geom_angle_site_symmetry_3
_geom_angle_publ_flag
C1 Pt P2 175.58(16) . . ?
C1 Pt P3 85.60(15) . . ?
P2 Pt P3 92.86(5) . . ?
C1 Pt P1 82.49(15) . . ?
P2 Pt P1 99.46(5) . . ?
P3 Pt P1 166.61(5) . . ?
C1 Pt Tl 81.54(15) . . ?
P2 Pt Tl 102.79(4) . . ?
P3 Pt Tl 98.07(4) . . ?
P1 Pt Tl 74.18(4) . . ?
O1 Tl O1 77.69(12) 2 . ?
O1 Tl Pt 116.39(8) 2 . ?
O1 Tl Pt 67.44(8) . . ?
O1 P1 C13 104.2(2) . . ?
O1 P1 C7 108.8(2) . . ?
C13 P1 C7 99.9(2) . . ?
O1 P1 Pt 107.24(14) . . ?
C13 P1 Pt 123.09(17) . . ?
C7 P1 Pt 112.71(17) . . ?
O2 P2 C25 105.1(2) . . ?
O2 P2 C19 101.9(2) . . ?
C25 P2 C19 107.4(2) . . ?
O2 P2 Pt 115.39(15) . . ?
C25 P2 Pt 112.69(18) . . ?
C19 P2 Pt 113.44(17) . . ?
O3 P3 C37 105.9(2) . . ?
O3 P3 C31 105.7(2) . . ?
C37 P3 C31 106.3(2) . . ?
O3 P3 Pt 116.93(15) . . ?
C37 P3 Pt 111.71(17) . . ?
C31 P3 Pt 109.65(17) . . ?
P1 O1 Tl 131.2(2) . 2 ?
P1 O1 Tl 107.36(18) . . ?
Tl O1 Tl 102.31(12) 2 . ?
C2 C1 Pt 170.6(5) . . ?
C1 C2 C3 173.1(6) . . ?
C2 C3 C5 107.9(5) . . ?
C2 C3 C4 108.9(5) . . ?
C5 C3 C4 108.8(6) . . ?
C2 C3 C6 110.3(5) . . ?
C5 C3 C6 108.1(5) . . ?
C4 C3 C6 112.8(6) . . ?
C12 C7 C8 118.8(5) . . ?
C12 C7 P1 123.2(4) . . ?
C8 C7 P1 118.0(4) . . ?
C9 C8 C7 120.7(5) . . ?
C8 C9 C10 119.9(5) . . ?
C11 C10 C9 120.0(5) . . ?
C10 C11 C12 120.1(5) . . ?
C7 C12 C11 120.5(5) . . ?
C14 C13 C18 119.4(5) . . ?
C14 C13 P1 122.7(4) . . ?
C18 C13 P1 118.0(4) . . ?
C15 C14 C13 120.5(5) . . ?
C14 C15 C16 119.9(5) . . ?
C17 C16 C15 120.5(6) . . ?
C16 C17 C18 119.7(5) . . ?
C13 C18 C17 119.9(5) . . ?
C20 C19 C24 118.9(5) . . ?
C20 C19 P2 115.9(4) . . ?
C24 C19 P2 125.1(4) . . ?
C21 C20 C19 121.0(5) . . ?
C22 C21 C20 119.6(6) . . ?
C21 C22 C23 120.0(6) . . ?
C22 C23 C24 120.6(6) . . ?
C23 C24 C19 119.8(6) . . ?
C30 C25 C26 119.2(5) . . ?
C30 C25 P2 119.2(4) . . ?
C26 C25 P2 121.5(4) . . ?
C27 C26 C25 119.7(5) . . ?
C28 C27 C26 120.2(5) . . ?
C29 C28 C27 120.8(6) . . ?
C28 C29 C30 119.6(6) . . ?
C29 C30 C25 120.3(5) . . ?
C36 C31 C32 118.0(5) . . ?
C36 C31 P3 124.3(4) . . ?
C32 C31 P3 117.7(4) . . ?
C33 C32 C31 120.3(6) . . ?
C34 C33 C32 120.5(6) . . ?
C33 C34 C35 119.9(6) . . ?
C36 C35 C34 119.4(6) . . ?
C35 C36 C31 121.9(6) . . ?
C38 C37 C42 118.7(5) . . ?
C38 C37 P3 117.5(4) . . ?
C42 C37 P3 123.6(4) . . ?
C37 C38 C39 121.5(5) . . ?
C40 C39 C38 119.2(6) . . ?
C39 C40 C41 120.2(5) . . ?
C42 C41 C40 120.5(5) . . ?
C41 C42 C37 119.9(5) . . ?
Cl2 C43 Cl3 110.5(3) . . ?
Cl2 C43 Cl1 109.7(3) . . ?
Cl3 C43 Cl1 110.4(3) . . ?

loop_
_geom_bond_atom_site_label_1
_geom_bond_atom_site_label_2
_geom_bond_distance
_geom_bond_site_symmetry_2
_geom_bond_publ_flag
Pt C1 2.024(5) . ?
Pt P2 2.2931(14) . ?
Pt P3 2.3232(14) . ?
Pt P1 2.3446(13) . ?
Pt Tl 3.1090(11) . ?
Tl O1 2.468(4) 2 ?
Tl O1 2.538(3) . ?
P1 O1 1.550(4) . ?
P1 C13 1.826(5) . ?
P1 C7 1.831(5) . ?
P2 O2 1.578(4) . ?
P2 C25 1.815(5) . ?
P2 C19 1.824(5) . ?
P3 O3 1.542(4) . ?
P3 C37 1.809(5) . ?
P3 C31 1.819(5) . ?
O1 Tl 2.468(4) 2 ?
C1 C2 1.196(7) . ?
C2 C3 1.482(7) . ?
C3 C5 1.521(8) . ?
C3 C4 1.521(9) . ?
C3 C6 1.525(9) . ?
C7 C12 1.382(7) . ?
C7 C8 1.396(7) . ?
C8 C9 1.378(8) . ?
C9 C10 1.384(8) . ?
C10 C11 1.378(9) . ?
C11 C12 1.387(8) . ?
C13 C14 1.389(7) . ?
C13 C18 1.390(7) . ?
C14 C15 1.379(8) . ?
C15 C16 1.379(8) . ?
C16 C17 1.378(9) . ?
C17 C18 1.393(8) . ?
C19 C20 1.387(8) . ?
C19 C24 1.389(7) . ?
C20 C21 1.383(8) . ?
C21 C22 1.374(8) . ?
C22 C23 1.379(9) . ?
C23 C24 1.383(8) . ?
C25 C30 1.395(8) . ?
C25 C26 1.396(7) . ?
C26 C27 1.385(8) . ?
C27 C28 1.379(9) . ?
C28 C29 1.372(8) . ?
C29 C30 1.389(8) . ?
C31 C36 1.389(8) . ?
C31 C32 1.407(8) . ?
C32 C33 1.384(8) . ?
C33 C34 1.375(9) . ?
C34 C35 1.397(9) . ?
C35 C36 1.372(8) . ?
C37 C38 1.383(8) . ?
C37 C42 1.404(7) . ?
C38 C39 1.388(8) . ?
C39 C40 1.383(8) . ?
C40 C41 1.384(9) . ?
C41 C42 1.382(8) . ?
C43 Cl2 1.756(6) . ?
C43 Cl3 1.756(5) . ?
C43 Cl1 1.762(6) . ?
